data_4314318
loop_
_publ_author_name
'Perumal Sekar'
'James A. Ibers'

_publ_section_title
;
 Synthesis and Characterization of HN(SPiPr2)(SePPh2) and
 [Te{N(SPiPr2)(SePPh2)}2]
;
_journal_name_full 'Inorganic Chemistry'
_journal_page_first 6294
_journal_page_last 6299
_journal_paper_doi 10.1021/ic030194u
_journal_volume 42
_journal_year 2003
_chemical_formula_sum 'C18 H25 N P2 S Se'
_chemical_formula_weight 428.35
_chemical_name_systematic
;
  ?
;
_space_group_IT_number 61
_symmetry_cell_setting orthorhombic
_symmetry_space_group_name_Hall '-P 2ac 2ab'
_symmetry_space_group_name_H-M 'P b c a'
_atom_sites_solution_hydrogens geom
_atom_sites_solution_primary direct
_atom_sites_solution_secondary difmap
_audit_creation_method SHELXL-97
_cell_angle_alpha 90.00
_cell_angle_beta 90.00
_cell_angle_gamma 90.00
_cell_formula_units_Z 8
_cell_length_a 9.9560(6)
_cell_length_b 17.9053(10)
_cell_length_c 22.4156(13)
_cell_measurement_temperature 153(2)
_cell_volume 3995.9(4)
_computing_structure_refinement 'SHELXL-97 (Sheldrick, 1997)'
_computing_structure_solution 'SHELXS-97 (Sheldrick, 1990)'
_diffrn_ambient_temperature 153(2)
_diffrn_measured_fraction_theta_full 0.949
_diffrn_measured_fraction_theta_max 0.949
_diffrn_radiation_monochromator graphite
_diffrn_radiation_source 'fine-focus sealed tube'
_diffrn_radiation_type MoK\a
_diffrn_radiation_wavelength 0.71073
_diffrn_reflns_av_R_equivalents 0.0607
_diffrn_reflns_av_sigmaI/netI 0.0361
_diffrn_reflns_limit_h_max 12
_diffrn_reflns_limit_h_min -13
_diffrn_reflns_limit_k_max 23
_diffrn_reflns_limit_k_min -23
_diffrn_reflns_limit_l_max 30
_diffrn_reflns_limit_l_min -30
_diffrn_reflns_number 45560
_diffrn_reflns_theta_full 28.95
_diffrn_reflns_theta_max 28.95
_diffrn_reflns_theta_min 1.82
_exptl_absorpt_coefficient_mu 2.143
_exptl_absorpt_correction_T_max 0.8609
_exptl_absorpt_correction_T_min 0.6317
_exptl_crystal_colour colorless
_exptl_crystal_density_diffrn 1.424
_exptl_crystal_density_method 'not measured'
_exptl_crystal_description block
_exptl_crystal_F_000 1760
_exptl_crystal_size_max 0.144
_exptl_crystal_size_mid 0.106
_exptl_crystal_size_min 0.088
_refine_diff_density_max 1.535
_refine_diff_density_min -0.576
_refine_diff_density_rms 0.113
_refine_ls_extinction_method none
_refine_ls_goodness_of_fit_ref 1.469
_refine_ls_hydrogen_treatment mixed
_refine_ls_matrix_type full
_refine_ls_number_parameters 208
_refine_ls_number_reflns 5025
_refine_ls_number_restraints 0
_refine_ls_restrained_S_all 1.469
_refine_ls_R_factor_all 0.0774
_refine_ls_R_factor_gt 0.0448
_refine_ls_shift/su_max 0.001
_refine_ls_shift/su_mean 0.000
_refine_ls_structure_factor_coef Fsqd
_refine_ls_weighting_details
; calc
  [1.00000+0.00000exp(0.00(sin\q/\l)^2^)]/
    [\s^2^(Fo^2^)+0.0000+0.0000*P+(0.0500P)^2^+0.0000sin\q/\l]
  where P = 1.00000Fo^2^ + 0.00000Fc^2^
;
_refine_ls_weighting_scheme calc
_refine_ls_wR_factor_gt 0.1116
_refine_ls_wR_factor_ref 0.1263
_reflns_number_gt 3581
_reflns_number_total 5025
_reflns_threshold_expression >2sigma(I)
_cod_data_source_file ic030194u_1.cif
_cod_data_source_block HN(SPiPr2)(SePPh2)
_cod_database_code 4314318

loop_
_symmetry_equiv_pos_as_xyz
'x, y, z'
'-x+1/2, -y, z+1/2'
'-x, y+1/2, -z+1/2'
'x+1/2, -y+1/2, -z'
'-x, -y, -z'
'x-1/2, y, -z-1/2'
'x, -y-1/2, z-1/2'
'-x-1/2, y-1/2, z'

loop_
_atom_site_label
_atom_site_type_symbol
_atom_site_fract_x
_atom_site_fract_y
_atom_site_fract_z
_atom_site_U_iso_or_equiv
_atom_site_adp_type
_atom_site_occupancy
_atom_site_symmetry_multiplicity
_atom_site_calc_flag
_atom_site_refinement_flags
_atom_site_disorder_assembly
_atom_site_disorder_group
Se1 Se 0.17917(3) 0.093107(17) 0.726133(13) 0.02883(12) Uani 1 1 d . . .
S1 S 0.03644(9) 0.11327(5) 0.47464(3) 0.0343(2) Uani 1 1 d . . .
P1 P 0.05391(7) 0.12915(4) 0.56106(3) 0.02274(18) Uani 1 1 d . . .
P2 P 0.17019(7) 0.01753(4) 0.65477(3) 0.02126(18) Uani 1 1 d . . .
N1 N 0.0823(2) 0.04646(13) 0.59475(10) 0.0240(5) Uani 1 1 d . . .
H0A H 0.0413 0.0093 0.5766 0.029 Uiso 1 1 calc R . .
C1 C -0.1001(3) 0.1689(2) 0.59155(17) 0.0448(9) Uani 1 1 d . . .
H1A H -0.1233 0.2112 0.5643 0.054 Uiso 1 1 calc R . .
C2 C -0.2168(3) 0.1129(2) 0.58502(18) 0.0464(9) Uani 1 1 d . . .
H2A H -0.2990 0.1348 0.6015 0.070 Uiso 1 1 calc R . .
H2B H -0.1951 0.0669 0.6067 0.070 Uiso 1 1 calc R . .
H2C H -0.2304 0.1014 0.5427 0.070 Uiso 1 1 calc R . .
C3 C -0.0927(4) 0.2020(3) 0.6512(2) 0.0633(12) Uani 1 1 d . . .
H3A H -0.1812 0.2212 0.6625 0.095 Uiso 1 1 calc R . .
H3B H -0.0275 0.2430 0.6510 0.095 Uiso 1 1 calc R . .
H3C H -0.0644 0.1639 0.6799 0.095 Uiso 1 1 calc R . .
C4 C 0.1898(3) 0.19364(16) 0.57942(14) 0.0267(6) Uani 1 1 d . . .
H4A H 0.1941 0.1988 0.6238 0.032 Uiso 1 1 calc R . .
C5 C 0.1585(3) 0.27009(19) 0.55292(19) 0.0433(9) Uani 1 1 d . . .
H5A H 0.2312 0.3049 0.5627 0.065 Uiso 1 1 calc R . .
H5B H 0.0738 0.2887 0.5696 0.065 Uiso 1 1 calc R . .
H5C H 0.1502 0.2658 0.5095 0.065 Uiso 1 1 calc R . .
C6 C 0.3257(3) 0.16671(19) 0.55739(16) 0.0368(8) Uani 1 1 d . . .
H6A H 0.3949 0.2032 0.5683 0.055 Uiso 1 1 calc R . .
H6B H 0.3233 0.1612 0.5139 0.055 Uiso 1 1 calc R . .
H6C H 0.3466 0.1184 0.5757 0.055 Uiso 1 1 calc R . .
C7 C 0.3341(3) -0.01000(16) 0.62868(13) 0.0228(6) Uani 1 1 d . . .
C8 C 0.4447(3) -0.00615(19) 0.66668(14) 0.0327(7) Uani 1 1 d . . .
H8A H 0.4350 0.0141 0.7056 0.039 Uiso 1 1 calc R . .
C9 C 0.5686(3) -0.0318(2) 0.64767(17) 0.0431(9) Uani 1 1 d . . .
H9A H 0.6432 -0.0306 0.6741 0.052 Uiso 1 1 calc R . .
C10 C 0.5844(3) -0.05926(18) 0.59037(16) 0.0387(8) Uani 1 1 d . . .
H10A H 0.6699 -0.0763 0.5773 0.046 Uiso 1 1 calc R . .
C11 C 0.4752(3) -0.06175(17) 0.55221(15) 0.0334(7) Uani 1 1 d . . .
H11A H 0.4861 -0.0800 0.5127 0.040 Uiso 1 1 calc R . .
C12 C 0.3510(3) -0.03788(18) 0.57119(14) 0.0296(7) Uani 1 1 d . . .
H12A H 0.2763 -0.0405 0.5449 0.036 Uiso 1 1 calc R . .
C13 C 0.0878(3) -0.06986(16) 0.67268(12) 0.0229(6) Uani 1 1 d . . .
C14 C 0.1605(3) -0.13501(18) 0.68166(14) 0.0299(7) Uani 1 1 d . . .
H14A H 0.2554 -0.1345 0.6771 0.036 Uiso 1 1 calc R . .
C15 C 0.0960(3) -0.20100(18) 0.69731(15) 0.0359(8) Uani 1 1 d . . .
H15A H 0.1468 -0.2453 0.7033 0.043 Uiso 1 1 calc R . .
C16 C -0.0409(3) -0.20244(18) 0.70417(14) 0.0360(8) Uani 1 1 d . . .
H16A H -0.0849 -0.2475 0.7152 0.043 Uiso 1 1 calc R . .
C17 C -0.1148(3) -0.13787(19) 0.69488(15) 0.0357(8) Uani 1 1 d . . .
H17A H -0.2098 -0.1391 0.6990 0.043 Uiso 1 1 calc R . .
C18 C -0.0518(3) -0.07181(18) 0.67974(13) 0.0301(7) Uani 1 1 d . . .
H18A H -0.1033 -0.0277 0.6741 0.036 Uiso 1 1 calc R . .

loop_
_atom_site_aniso_label
_atom_site_aniso_U_11
_atom_site_aniso_U_22
_atom_site_aniso_U_33
_atom_site_aniso_U_23
_atom_site_aniso_U_13
_atom_site_aniso_U_12
Se1 0.0327(2) 0.02882(19) 0.02496(18) -0.00467(12) 0.00167(12) -0.00027(13)
S1 0.0526(5) 0.0280(4) 0.0222(4) 0.0026(3) -0.0069(4) -0.0054(4)
P1 0.0256(4) 0.0208(4) 0.0219(4) -0.0001(3) -0.0002(3) 0.0022(3)
P2 0.0216(4) 0.0221(4) 0.0201(4) 0.0015(3) -0.0003(3) -0.0006(3)
N1 0.0292(13) 0.0191(12) 0.0239(12) -0.0001(10) -0.0052(10) -0.0067(10)
C1 0.0284(18) 0.049(2) 0.057(2) -0.0172(18) 0.0017(16) 0.0017(16)
C2 0.0278(18) 0.057(2) 0.054(2) -0.007(2) 0.0002(17) -0.0026(17)
C3 0.049(2) 0.072(3) 0.069(3) -0.024(2) 0.015(2) 0.007(2)
C4 0.0326(16) 0.0205(15) 0.0269(16) -0.0014(12) 0.0022(13) -0.0041(12)
C5 0.041(2) 0.0261(18) 0.063(3) 0.0067(17) 0.0019(17) -0.0009(15)
C6 0.0308(18) 0.0286(18) 0.051(2) 0.0037(16) 0.0029(15) -0.0009(14)
C7 0.0241(15) 0.0208(14) 0.0235(15) 0.0043(11) 0.0033(11) -0.0014(11)
C8 0.0269(16) 0.0412(19) 0.0299(16) -0.0073(14) -0.0020(13) -0.0026(14)
C9 0.0238(17) 0.053(2) 0.053(2) -0.0062(18) -0.0024(15) -0.0029(16)
C10 0.0280(17) 0.0311(18) 0.057(2) -0.0064(16) 0.0144(16) -0.0020(14)
C11 0.0435(19) 0.0210(16) 0.0357(18) -0.0022(13) 0.0129(15) -0.0024(14)
C12 0.0326(17) 0.0273(16) 0.0290(16) -0.0025(13) 0.0000(13) -0.0011(13)
C13 0.0234(14) 0.0274(15) 0.0179(13) 0.0019(11) 0.0015(11) -0.0047(12)
C14 0.0242(16) 0.0297(17) 0.0356(18) 0.0056(14) -0.0018(13) 0.0005(12)
C15 0.040(2) 0.0273(17) 0.0406(19) 0.0095(14) -0.0041(15) -0.0008(14)
C16 0.042(2) 0.0307(18) 0.0355(18) 0.0107(14) -0.0033(15) -0.0128(14)
C17 0.0270(17) 0.042(2) 0.0379(18) 0.0079(15) 0.0028(14) -0.0069(15)
C18 0.0266(16) 0.0324(17) 0.0314(17) 0.0060(13) 0.0020(13) 0.0009(13)

loop_
_atom_type_symbol
_atom_type_description
_atom_type_scat_dispersion_real
_atom_type_scat_dispersion_imag
_atom_type_scat_source
C C 0.0033 0.0016 'International Tables Vol C Tables 4.2.6.8 and 6.1.1.4'
H H 0.0000 0.0000 'International Tables Vol C Tables 4.2.6.8 and 6.1.1.4'
N N 0.0061 0.0033 'International Tables Vol C Tables 4.2.6.8 and 6.1.1.4'
P P 0.1023 0.0942 'International Tables Vol C Tables 4.2.6.8 and 6.1.1.4'
S S 0.1246 0.1234 'International Tables Vol C Tables 4.2.6.8 and 6.1.1.4'
Se Se -0.0929 2.2259 'International Tables Vol C Tables 4.2.6.8 and 6.1.1.4'

loop_
_geom_angle_atom_site_label_1
_geom_angle_atom_site_label_2
_geom_angle_atom_site_label_3
_geom_angle
_geom_angle_site_symmetry_1
_geom_angle_site_symmetry_3
_geom_angle_publ_flag
N1 P1 C1 108.40(16) . . ?
N1 P1 C4 109.28(13) . . ?
C1 P1 C4 106.98(15) . . ?
N1 P1 S1 109.23(9) . . ?
C1 P1 S1 110.58(13) . . ?
C4 P1 S1 112.29(11) . . ?
N1 P2 C7 107.14(12) . . ?
N1 P2 C13 101.96(12) . . ?
C7 P2 C13 104.22(13) . . ?
N1 P2 Se1 115.62(9) . . ?
C7 P2 Se1 112.68(10) . . ?
C13 P2 Se1 114.06(9) . . ?
P1 N1 P2 135.58(15) . . ?
P1 N1 H0A 112.2 . . ?
P2 N1 H0A 112.2 . . ?
C3 C1 C2 112.8(3) . . ?
C3 C1 P1 117.2(3) . . ?
C2 C1 P1 110.2(3) . . ?
C3 C1 H1A 105.1 . . ?
C2 C1 H1A 105.1 . . ?
P1 C1 H1A 105.1 . . ?
C1 C2 H2A 109.5 . . ?
C1 C2 H2B 109.5 . . ?
H2A C2 H2B 109.5 . . ?
C1 C2 H2C 109.5 . . ?
H2A C2 H2C 109.5 . . ?
H2B C2 H2C 109.5 . . ?
C1 C3 H3A 109.5 . . ?
C1 C3 H3B 109.5 . . ?
H3A C3 H3B 109.5 . . ?
C1 C3 H3C 109.5 . . ?
H3A C3 H3C 109.5 . . ?
H3B C3 H3C 109.5 . . ?
C6 C4 C5 109.9(3) . . ?
C6 C4 P1 112.7(2) . . ?
C5 C4 P1 109.2(2) . . ?
C6 C4 H4A 108.3 . . ?
C5 C4 H4A 108.3 . . ?
P1 C4 H4A 108.3 . . ?
C4 C5 H5A 109.5 . . ?
C4 C5 H5B 109.5 . . ?
H5A C5 H5B 109.5 . . ?
C4 C5 H5C 109.5 . . ?
H5A C5 H5C 109.5 . . ?
H5B C5 H5C 109.5 . . ?
C4 C6 H6A 109.5 . . ?
C4 C6 H6B 109.5 . . ?
H6A C6 H6B 109.5 . . ?
C4 C6 H6C 109.5 . . ?
H6A C6 H6C 109.5 . . ?
H6B C6 H6C 109.5 . . ?
C12 C7 C8 119.2(3) . . ?
C12 C7 P2 120.5(2) . . ?
C8 C7 P2 120.2(2) . . ?
C9 C8 C7 120.0(3) . . ?
C9 C8 H8A 120.0 . . ?
C7 C8 H8A 120.0 . . ?
C10 C9 C8 120.3(3) . . ?
C10 C9 H9A 119.8 . . ?
C8 C9 H9A 119.8 . . ?
C11 C10 C9 119.7(3) . . ?
C11 C10 H10A 120.1 . . ?
C9 C10 H10A 120.1 . . ?
C12 C11 C10 120.3(3) . . ?
C12 C11 H11A 119.8 . . ?
C10 C11 H11A 119.8 . . ?
C11 C12 C7 120.4(3) . . ?
C11 C12 H12A 119.8 . . ?
C7 C12 H12A 119.8 . . ?
C14 C13 C18 118.7(3) . . ?
C14 C13 P2 121.5(2) . . ?
C18 C13 P2 119.8(2) . . ?
C13 C14 C15 120.6(3) . . ?
C13 C14 H14A 119.7 . . ?
C15 C14 H14A 119.7 . . ?
C16 C15 C14 120.2(3) . . ?
C16 C15 H15A 119.9 . . ?
C14 C15 H15A 119.9 . . ?
C15 C16 C17 119.7(3) . . ?
C15 C16 H16A 120.2 . . ?
C17 C16 H16A 120.2 . . ?
C18 C17 C16 120.7(3) . . ?
C18 C17 H17A 119.7 . . ?
C16 C17 H17A 119.7 . . ?
C17 C18 C13 120.0(3) . . ?
C17 C18 H18A 120.0 . . ?
C13 C18 H18A 120.0 . . ?

loop_
_geom_bond_atom_site_label_1
_geom_bond_atom_site_label_2
_geom_bond_distance
_geom_bond_site_symmetry_2
_geom_bond_publ_flag
Se1 P2 2.0971(8) . ?
S1 P1 1.9656(11) . ?
P1 N1 1.686(2) . ?
P1 C1 1.823(3) . ?
P1 C4 1.826(3) . ?
P2 N1 1.686(2) . ?
P2 C7 1.802(3) . ?
P2 C13 1.812(3) . ?
N1 H0A 0.8800 . ?
C1 C3 1.464(5) . ?
C1 C2 1.541(5) . ?
C1 H1A 1.0000 . ?
C2 H2A 0.9800 . ?
C2 H2B 0.9800 . ?
C2 H2C 0.9800 . ?
C3 H3A 0.9800 . ?
C3 H3B 0.9800 . ?
C3 H3C 0.9800 . ?
C4 C6 1.519(4) . ?
C4 C5 1.525(4) . ?
C4 H4A 1.0000 . ?
C5 H5A 0.9800 . ?
C5 H5B 0.9800 . ?
C5 H5C 0.9800 . ?
C6 H6A 0.9800 . ?
C6 H6B 0.9800 . ?
C6 H6C 0.9800 . ?
C7 C12 1.392(4) . ?
C7 C8 1.394(4) . ?
C8 C9 1.384(4) . ?
C8 H8A 0.9500 . ?
C9 C10 1.384(5) . ?
C9 H9A 0.9500 . ?
C10 C11 1.384(5) . ?
C10 H10A 0.9500 . ?
C11 C12 1.376(4) . ?
C11 H11A 0.9500 . ?
C12 H12A 0.9500 . ?
C13 C14 1.388(4) . ?
C13 C18 1.400(4) . ?
C14 C15 1.390(4) . ?
C14 H14A 0.9500 . ?
C15 C16 1.372(4) . ?
C15 H15A 0.9500 . ?
C16 C17 1.386(5) . ?
C16 H16A 0.9500 . ?
C17 C18 1.381(4) . ?
C17 H17A 0.9500 . ?
C18 H18A 0.9500 . ?

loop_
_cod_related_entry_id
_cod_related_entry_database
_cod_related_entry_code
1 ChemSpider 4411347
